data_4318167
loop_
_publ_author_name
'Jessica E. Balkwill'
'Sarah C. Cole'
'Martyn P. Coles'
'Peter B. Hitchcock'

_publ_section_title
;
 Bimetallic Zirconium Heterocycles Supported by Boron-Oxygen Ligands
;
_journal_name_full 'Inorganic Chemistry'
_journal_page_first 3548
_journal_page_last 3552
_journal_paper_doi 10.1021/ic0200848
_journal_volume 41
_journal_year 2002
_chemical_compound_source 'synthesis as described'
_chemical_formula_moiety 'C32 H20 B2 F10 O4 Zr2'
_chemical_formula_structural 'C32 H20 B2 F10 O4 ZR2'
_chemical_formula_sum 'C32 H20 B2 F10 O4 Zr2'
_chemical_formula_weight 862.54
_chemical_name_common '[{ZrCp2(O2BC6F5)}2]'
_chemical_name_systematic
;
   ?
;
_space_group_IT_number 2
_symmetry_cell_setting triclinic
_symmetry_Int_Tables_number 2
_symmetry_space_group_name_Hall '-P 1'
_symmetry_space_group_name_H-M 'P -1'
_atom_sites_solution_hydrogens geom
_atom_sites_solution_primary direct
_atom_sites_solution_secondary difmap
_audit_conform_dict_location ftp://ftp.iucr.org/cifdics/cif_core.dic
_audit_conform_dict_name cif_core.dic
_audit_conform_dict_version 2.1
_audit_creation_date 2001-02-07T12:05:11-00:00
_audit_creation_method 'WinGX routine CIF_UPDATE'
_cell_angle_alpha 116.618(4)
_cell_angle_beta 104.393(3)
_cell_angle_gamma 92.155(4)
_cell_formula_units_Z 1
_cell_length_a 7.6289(5)
_cell_length_b 10.7594(7)
_cell_length_c 10.7876(8)
_cell_measurement_reflns_used 3390
_cell_measurement_temperature 173(2)
_cell_measurement_theta_max 25.028
_cell_measurement_theta_min 3.705
_cell_measurement_wavelength 0.71073
_cell_volume 755.35(10)
_computing_cell_refinement 'HKL Scalepack (Otwinowski & Minor 1997)'
_computing_data_reduction 'HKL Denzo and Scalepack (Otwinowski & Minor 1997)'
_computing_molecular_graphics 'Ortep-3 for Windows (Farrugia, 1997)'
_computing_publication_material 'WinGX publication routines (Farrugia, 1999)'
_computing_structure_refinement 'SHELXL-97 (Sheldrick, 1997)'
_computing_structure_solution 'SHELXS-97 (Sheldrick, 1997)'
_diffrn_ambient_temperature 173(2)
_diffrn_measured_fraction_theta_full 0.993
_diffrn_measured_fraction_theta_max 0.993
_diffrn_measurement_device KappaCCD
_diffrn_measurement_method CCD
_diffrn_radiation_monochromator graphite
_diffrn_radiation_probe x-ray
_diffrn_radiation_type MoK\a
_diffrn_radiation_wavelength 0.71073
_diffrn_reflns_av_R_equivalents 0.0474
_diffrn_reflns_av_unetI/netI 0.0601
_diffrn_reflns_limit_h_max 7
_diffrn_reflns_limit_h_min -9
_diffrn_reflns_limit_k_max 12
_diffrn_reflns_limit_k_min -11
_diffrn_reflns_limit_l_max 12
_diffrn_reflns_limit_l_min -12
_diffrn_reflns_number 5254
_diffrn_reflns_theta_full 25.05
_diffrn_reflns_theta_max 25.05
_diffrn_reflns_theta_min 3.74
_exptl_absorpt_coefficient_mu 0.792
_exptl_absorpt_correction_T_max 0.879
_exptl_absorpt_correction_T_min 0.804
_exptl_absorpt_correction_type multi-scan
_exptl_absorpt_process_details
;
          [c.f. r.h. blessing, acta cryst. (1995), a51, 33-38]
;
_exptl_crystal_colour colourless
_exptl_crystal_density_diffrn 1.896
_exptl_crystal_density_method 'not measured'
_exptl_crystal_description prism
_exptl_crystal_F_000 424
_exptl_crystal_size_max 0.4
_exptl_crystal_size_mid 0.2
_exptl_crystal_size_min 0.1
_refine_diff_density_max 0.592
_refine_diff_density_min -0.768
_refine_diff_density_rms 0.1
_refine_ls_extinction_coef 0.011(2)
_refine_ls_extinction_expression Fc^*^=kFc[1+0.001xFc^2^\l^3^/sin(2\q)]^-1/4^
_refine_ls_extinction_method SHELXL
_refine_ls_goodness_of_fit_ref 1.027
_refine_ls_hydrogen_treatment mixed
_refine_ls_matrix_type full
_refine_ls_number_parameters 227
_refine_ls_number_reflns 2652
_refine_ls_number_restraints 0
_refine_ls_restrained_S_all 1.027
_refine_ls_R_factor_all 0.0429
_refine_ls_R_factor_gt 0.0356
_refine_ls_shift/su_max 0
_refine_ls_shift/su_mean 0
_refine_ls_structure_factor_coef Fsqd
_refine_ls_weighting_details 'calc w=1/[\s^2^(Fo^2^)+(0.0434P)^2^+0.3426P] where P=(Fo^2^+2Fc^2^)/3'
_refine_ls_weighting_scheme calc
_refine_ls_wR_factor_gt 0.0864
_refine_ls_wR_factor_ref 0.0914
_reflns_number_gt 2327
_reflns_number_total 2652
_reflns_threshold_expression >2sigma(I)
_cod_data_source_file ic0200848_3.cif
_cod_data_source_block compound3
_cod_original_cell_volume 755.35(9)
_cod_database_code 4318167

loop_
_symmetry_equiv_pos_as_xyz
'x, y, z'
'-x, -y, -z'

loop_
_atom_site_label
_atom_site_type_symbol
_atom_site_fract_x
_atom_site_fract_y
_atom_site_fract_z
_atom_site_U_iso_or_equiv
_atom_site_adp_type
_atom_site_occupancy
_atom_site_symmetry_multiplicity
_atom_site_calc_flag
_atom_site_refinement_flags
_atom_site_disorder_assembly
_atom_site_disorder_group
Zr Zr 0.10588(4) 0.24392(3) 0.12075(3) 0.02192(16) Uani 1 1 d . . .
F1 F 0.5323(3) 0.19834(19) 0.3712(2) 0.0364(5) Uani 1 1 d . A 1
F2 F 0.8146(3) 0.1695(2) 0.5513(2) 0.0381(5) Uani 1 1 d . A 1
F3 F 0.8577(3) -0.0882(2) 0.5277(2) 0.0392(5) Uani 1 1 d . A 1
F4 F 0.6068(3) -0.3202(2) 0.3195(2) 0.0408(5) Uani 1 1 d . A 1
F5 F 0.3177(3) -0.29529(19) 0.1401(2) 0.0339(5) Uani 1 1 d . A 1
O1 O 0.1840(3) 0.0976(2) 0.1783(3) 0.0281(5) Uani 1 1 d . A 1
O2 O 0.1483(3) -0.1442(2) 0.0096(2) 0.0276(5) Uani 1 1 d . . 1
C1 C 0.4088(4) -0.0468(3) 0.2450(3) 0.0221(7) Uani 1 1 d . A 1
C2 C 0.5416(4) 0.0663(3) 0.3523(4) 0.0244(7) Uani 1 1 d . A 1
C3 C 0.6925(4) 0.0542(3) 0.4464(4) 0.0256(7) Uani 1 1 d . A 1
C4 C 0.7150(4) -0.0757(4) 0.4352(4) 0.0259(7) Uani 1 1 d . A 1
C5 C 0.5867(5) -0.1911(4) 0.3308(4) 0.0275(8) Uani 1 1 d . A 1
C6 C 0.4380(4) -0.1768(3) 0.2385(4) 0.0241(7) Uani 1 1 d . A 1
C7 C 0.3850(5) 0.1977(5) 0.0299(5) 0.0462(11) Uani 1 1 d . A 1
H7 H 0.4776 0.1612 0.0742 0.055 Uiso 1 1 calc R A 1
C8 C 0.2333(6) 0.1196(4) -0.0910(4) 0.0393(9) Uani 1 1 d . A 1
H8 H 0.2034 0.0196 -0.1438 0.047 Uiso 1 1 calc R A 1
C9 C 0.1340(6) 0.2124(5) -0.1211(5) 0.0448(10) Uani 1 1 d . A 1
H9 H 0.0251 0.187 -0.1991 0.054 Uiso 1 1 calc R A 1
C10 C 0.2191(7) 0.3480(5) -0.0191(6) 0.0555(13) Uani 1 1 d . A 1
H10 H 0.1776 0.4318 -0.0139 0.067 Uiso 1 1 calc R A 1
C11 C 0.3744(7) 0.3416(5) 0.0740(5) 0.0570(13) Uani 1 1 d . A 1
H11 H 0.4593 0.4199 0.1538 0.068 Uiso 1 1 calc R A 1
C12 C -0.0507(8) 0.3503(4) 0.3165(5) 0.0592(14) Uani 1 1 d . A 1
H12 H -0.1456 0.2902 0.316 0.071 Uiso 1 1 calc R A 1
C13 C -0.0720(6) 0.4309(4) 0.2456(5) 0.0510(12) Uani 1 1 d . A 1
H13 H -0.1852 0.4363 0.1883 0.061 Uiso 1 1 calc R A 1
C14 C 0.0935(7) 0.5003(4) 0.2709(5) 0.0531(12) Uani 1 1 d . A 1
H14 H 0.1165 0.5624 0.2339 0.064 Uiso 1 1 calc R A 1
C15 C 0.2235(6) 0.4672(5) 0.3586(5) 0.0573(13) Uani 1 1 d . A 1
H15 H 0.3516 0.5024 0.3928 0.069 Uiso 1 1 calc R A 1
C16 C 0.1363(8) 0.3736(5) 0.3892(4) 0.0637(16) Uani 1 1 d . A 1
H16 H 0.1927 0.3331 0.448 0.076 Uiso 1 1 calc R A 1
B B 0.2349(5) -0.0304(4) 0.1361(4) 0.0226(8) Uani 1 1 d . A 1
M1 C 0.2691 0.2438 -0.0255 0.01 Uiso 0 1 d P A 2
M2 C 0.0661 0.4244 0.3162 0.01 Uiso 0 1 d P A 2

loop_
_atom_site_aniso_label
_atom_site_aniso_U_11
_atom_site_aniso_U_22
_atom_site_aniso_U_33
_atom_site_aniso_U_23
_atom_site_aniso_U_13
_atom_site_aniso_U_12
Zr 0.0245(2) 0.0169(2) 0.0199(2) 0.00589(16) 0.00503(14) 0.00290(13)
F1 0.0362(12) 0.0191(10) 0.0424(13) 0.0106(10) 0.0005(10) 0.0027(9)
F2 0.0299(11) 0.0327(11) 0.0330(13) 0.0067(10) -0.0031(9) -0.0028(9)
F3 0.0308(12) 0.0512(13) 0.0386(13) 0.0268(12) 0.0036(10) 0.0124(10)
F4 0.0484(13) 0.0275(11) 0.0491(14) 0.0235(11) 0.0075(11) 0.0103(10)
F5 0.0380(12) 0.0182(10) 0.0356(12) 0.0102(9) 0.0007(9) -0.0005(8)
O1 0.0303(13) 0.0235(12) 0.0256(13) 0.0090(11) 0.0048(10) 0.0082(10)
O2 0.0258(12) 0.0249(12) 0.0247(13) 0.0078(11) 0.0032(10) 0.0047(10)
C1 0.0242(17) 0.0194(16) 0.0211(18) 0.0059(15) 0.0111(14) 0.0037(13)
C2 0.0293(18) 0.0180(16) 0.0252(19) 0.0080(15) 0.0107(15) 0.0064(14)
C3 0.0231(18) 0.0256(17) 0.0192(18) 0.0041(15) 0.0050(14) -0.0005(14)
C4 0.0232(18) 0.037(2) 0.0227(19) 0.0167(17) 0.0090(15) 0.0094(15)
C5 0.0317(19) 0.0287(18) 0.032(2) 0.0196(17) 0.0138(16) 0.0120(15)
C6 0.0268(18) 0.0171(16) 0.0245(18) 0.0069(15) 0.0080(14) -0.0022(13)
C7 0.034(2) 0.073(3) 0.048(3) 0.034(2) 0.025(2) 0.018(2)
C8 0.050(3) 0.030(2) 0.035(2) 0.0062(18) 0.028(2) 0.0003(18)
C9 0.048(3) 0.065(3) 0.033(2) 0.030(2) 0.016(2) 0.007(2)
C10 0.079(4) 0.046(3) 0.069(3) 0.038(3) 0.046(3) 0.015(2)
C11 0.054(3) 0.049(3) 0.046(3) 0.001(2) 0.026(2) -0.022(2)
C12 0.086(4) 0.026(2) 0.052(3) -0.008(2) 0.052(3) -0.007(2)
C13 0.053(3) 0.045(3) 0.033(2) 0.001(2) 0.009(2) 0.028(2)
C14 0.092(4) 0.0176(19) 0.044(3) 0.0050(19) 0.029(3) 0.013(2)
C15 0.043(3) 0.044(3) 0.038(3) -0.017(2) 0.007(2) -0.002(2)
C16 0.130(5) 0.042(3) 0.018(2) 0.010(2) 0.022(3) 0.049(3)
B 0.023(2) 0.0206(19) 0.024(2) 0.0091(17) 0.0105(16) 0.0020(15)

loop_
_atom_type_symbol
_atom_type_description
_atom_type_scat_dispersion_real
_atom_type_scat_dispersion_imag
_atom_type_scat_source
C C 0.0033 0.0016 'International Tables Vol C Tables 4.2.6.8 and 6.1.1.4'
H H 0 0 'International Tables Vol C Tables 4.2.6.8 and 6.1.1.4'
B B 0.0013 0.0007 'International Tables Vol C Tables 4.2.6.8 and 6.1.1.4'
F F 0.0171 0.0103 'International Tables Vol C Tables 4.2.6.8 and 6.1.1.4'
O O 0.0106 0.006 'International Tables Vol C Tables 4.2.6.8 and 6.1.1.4'
Zr Zr -2.9673 0.5597 'International Tables Vol C Tables 4.2.6.8 and 6.1.1.4'

loop_
_geom_angle_atom_site_label_1
_geom_angle_atom_site_label_2
_geom_angle_atom_site_label_3
_geom_angle
_geom_angle_site_symmetry_1
_geom_angle_site_symmetry_3
_geom_angle_publ_flag
O1 Zr O2 98.86(9) . 2 ?
O1 Zr M2 107.08(7) . . ?
O2 Zr M2 105.28(7) 2 . ?
O1 Zr M1 106.01(7) . . ?
O2 Zr M1 105.87(7) 2 . ?
M2 Zr M1 129.636(14) . . ?
O1 Zr C15 101.87(15) . . ?
O2 Zr C15 132.60(12) 2 . ?
M2 Zr C15 27.62(11) . . ?
M1 Zr C15 108.51(12) . . ?
O1 Zr C14 131.24(13) . . ?
O2 Zr C14 108.38(14) 2 . ?
M2 Zr C14 27.41(10) . . ?
M1 Zr C14 104.33(11) . . ?
C15 Zr C14 31.51(15) . . ?
O1 Zr C10 133.17(13) . . ?
O2 Zr C10 102.35(14) 2 . ?
M2 Zr C10 106.78(11) . . ?
M1 Zr C10 27.78(11) . . ?
C15 Zr C10 93.61(18) . . ?
C14 Zr C10 79.61(15) . . ?
O1 Zr C11 107.76(14) . . ?
O2 Zr C11 131.21(14) 2 . ?
M2 Zr C11 104.84(10) . . ?
M1 Zr C11 27.93(11) . . ?
C15 Zr C11 81.05(16) . . ?
C14 Zr C11 83.66(16) . . ?
C10 Zr C11 31.64(16) . . ?
O1 Zr C12 92.93(14) . . ?
O2 Zr C12 84.45(14) 2 . ?
M2 Zr C12 27.70(9) . . ?
M1 Zr C12 156.39(9) . . ?
C15 Zr C12 52.53(15) . . ?
C14 Zr C12 52.06(14) . . ?
C10 Zr C12 130.12(15) . . ?
C11 Zr C12 132.46(14) . . ?
O1 Zr C13 124.60(13) . . ?
O2 Zr C13 81.37(12) 2 . ?
M2 Zr C13 27.33(10) . . ?
M1 Zr C13 127.41(11) . . ?
C15 Zr C13 51.84(14) . . ?
C14 Zr C13 30.85(14) . . ?
C10 Zr C13 99.70(16) . . ?
C11 Zr C13 112.88(16) . . ?
C12 Zr C13 31.68(15) . . ?
O1 Zr C16 79.59(11) . . ?
O2 Zr C16 115.18(16) 2 . ?
M2 Zr C16 27.94(9) . . ?
M1 Zr C16 137.27(15) . . ?
C15 Zr C16 31.89(16) . . ?
C14 Zr C16 52.46(14) . . ?
C10 Zr C16 125.48(17) . . ?
C11 Zr C16 109.44(18) . . ?
C12 Zr C16 32.09(16) . . ?
C13 Zr C16 52.53(14) . . ?
O1 Zr C8 86.56(11) . . ?
O2 Zr C8 89.97(11) 2 . ?
M2 Zr C8 157.27(8) . . ?
M1 Zr C8 27.73(8) . . ?
C15 Zr C8 133.16(14) . . ?
C14 Zr C8 131.68(13) . . ?
C10 Zr C8 52.52(14) . . ?
C11 Zr C8 52.89(13) . . ?
C12 Zr C8 174.26(14) . . ?
C13 Zr C8 148.49(14) . . ?
C16 Zr C8 152.73(17) . . ?
O1 Zr C7 80.38(11) . . ?
O2 Zr C7 121.81(13) 2 . ?
M2 Zr C7 130.85(11) . . ?
M1 Zr C7 28.06(9) . . ?
C15 Zr C7 103.49(15) . . ?
C14 Zr C7 114.98(16) . . ?
C10 Zr C7 52.96(14) . . ?
C11 Zr C7 32.44(14) . . ?
C12 Zr C7 153.51(17) . . ?
C13 Zr C7 145.16(15) . . ?
C16 Zr C7 121.62(18) . . ?
C8 Zr C7 31.92(13) . . ?
O1 Zr C9 117.35(12) . . ?
O2 Zr C9 79.25(12) 2 . ?
M2 Zr C9 134.19(10) . . ?
M1 Zr C9 27.46(10) . . ?
C15 Zr C9 125.16(16) . . ?
C14 Zr C9 107.13(15) . . ?
C10 Zr C9 31.55(14) . . ?
C11 Zr C9 52.34(15) . . ?
C12 Zr C9 147.32(17) . . ?
C13 Zr C9 117.01(15) . . ?
C16 Zr C9 156.97(16) . . ?
C8 Zr C9 31.52(13) . . ?
C7 Zr C9 52.55(14) . . ?
B O1 Zr 146.3(2) . . ?
B O2 Zr 140.8(2) . 2 ?
C2 C1 C6 114.4(3) . . ?
C2 C1 B 122.9(3) . . ?
C6 C1 B 122.8(3) . . ?
F1 C2 C1 121.1(3) . . ?
F1 C2 C3 115.2(3) . . ?
C1 C2 C3 123.7(3) . . ?
F2 C3 C4 119.7(3) . . ?
F2 C3 C2 120.7(3) . . ?
C4 C3 C2 119.6(3) . . ?
F3 C4 C3 120.2(3) . . ?
F3 C4 C5 120.9(3) . . ?
C3 C4 C5 118.9(3) . . ?
F4 C5 C4 119.4(3) . . ?
F4 C5 C6 120.1(3) . . ?
C4 C5 C6 120.5(3) . . ?
F5 C6 C5 116.7(3) . . ?
F5 C6 C1 120.5(3) . . ?
C5 C6 C1 122.9(3) . . ?
C8 C7 C11 106.8(4) . . ?
C8 C7 Zr 74.0(2) . . ?
C11 C7 Zr 73.5(2) . . ?
C9 C8 C7 108.3(4) . . ?
C9 C8 Zr 74.6(2) . . ?
C7 C8 Zr 74.1(2) . . ?
C10 C9 C8 108.6(4) . . ?
C10 C9 Zr 73.5(2) . . ?
C8 C9 Zr 73.9(2) . . ?
C11 C10 C9 108.5(4) . . ?
C11 C10 Zr 74.3(2) . . ?
C9 C10 Zr 75.0(2) . . ?
C10 C11 C7 107.8(4) . . ?
C10 C11 Zr 74.0(2) . . ?
C7 C11 Zr 74.1(2) . . ?
C13 C12 C16 107.4(4) . . ?
C13 C12 Zr 74.2(2) . . ?
C16 C12 Zr 74.1(2) . . ?
C14 C13 C12 108.8(4) . . ?
C14 C13 Zr 74.1(2) . . ?
C12 C13 Zr 74.2(2) . . ?
C13 C14 C15 109.0(4) . . ?
C13 C14 Zr 75.0(2) . . ?
C15 C14 Zr 74.2(2) . . ?
C14 C15 C16 108.3(4) . . ?
C14 C15 Zr 74.3(2) . . ?
C16 C15 Zr 74.7(2) . . ?
C15 C16 C12 106.5(4) . . ?
C15 C16 Zr 73.5(2) . . ?
C12 C16 Zr 73.8(2) . . ?
O2 B O1 123.6(3) . . ?
O2 B C1 118.4(3) . . ?
O1 B C1 118.0(3) . . ?

loop_
_geom_bond_atom_site_label_1
_geom_bond_atom_site_label_2
_geom_bond_distance
_geom_bond_site_symmetry_2
_geom_bond_publ_flag
Zr O1 1.996(2) . ?
Zr O2 2.006(2) 2 ?
Zr M2 2.2367(3) . ?
Zr M1 2.2396(3) . ?
Zr C15 2.516(4) . ?
Zr C14 2.517(4) . ?
Zr C10 2.522(4) . ?
Zr C11 2.526(4) . ?
Zr C12 2.527(4) . ?
Zr C13 2.528(4) . ?
Zr C16 2.531(4) . ?
Zr C8 2.533(4) . ?
Zr C7 2.534(4) . ?
Zr C9 2.541(4) . ?
F1 C2 1.350(3) . ?
F2 C3 1.349(4) . ?
F3 C4 1.338(4) . ?
F4 C5 1.356(4) . ?
F5 C6 1.345(4) . ?
O1 B 1.349(4) . ?
O2 B 1.339(4) . ?
O2 Zr 2.006(2) 2 ?
C1 C2 1.382(5) . ?
C1 C6 1.398(4) . ?
C1 B 1.613(5) . ?
C2 C3 1.386(5) . ?
C3 C4 1.369(5) . ?
C4 C5 1.370(5) . ?
C5 C6 1.375(5) . ?
C7 C8 1.393(6) . ?
C7 C11 1.413(6) . ?
C8 C9 1.378(6) . ?
C9 C10 1.377(6) . ?
C10 C11 1.376(7) . ?
C12 C13 1.380(6) . ?
C12 C16 1.398(7) . ?
C13 C14 1.342(6) . ?
C14 C15 1.366(6) . ?
C15 C16 1.387(7) . ?
